data_4316508
loop_
_publ_author_name
'Qing-Yan Liu'
'Yu-Ling Wang'
'Zeng-Mei Shan'
'Rong Cao'
'Yun-Liang Jiang'
'Zu-Jian Wang'
'Er-Lei Yang'

_publ_section_title
;
 Novel Noncentrosymmetric Zinc Coordination Polymer Containing an Unusual
 Zinc Carboxylate-Sulfonate Substructure with a (10,3)-d Topology and Its
 Second-Harmonic-Generation Properties
;
_journal_name_full 'Inorganic Chemistry'
_journal_page_first 8191
_journal_page_last 8193
_journal_paper_doi 10.1021/ic1009303
_journal_volume 49
_journal_year 2010
_chemical_formula_sum 'C21 H20 N2 O9 S Zn2'
_chemical_formula_weight 607.19
_chemical_name_systematic
; 
 ? 
;
_space_group_IT_number 9
_symmetry_cell_setting monoclinic
_symmetry_space_group_name_Hall 'C -2yc'
_symmetry_space_group_name_H-M 'C 1 c 1'
_atom_sites_solution_hydrogens geom
_atom_sites_solution_primary direct
_atom_sites_solution_secondary difmap
_audit_creation_method SHELXL-97
_cell_angle_alpha 90.00
_cell_angle_beta 117.4100(10)
_cell_angle_gamma 90.00
_cell_formula_units_Z 4
_cell_length_a 20.907(8)
_cell_length_b 7.810(3)
_cell_length_c 15.367(6)
_cell_measurement_reflns_used 1339
_cell_measurement_temperature 293(2)
_cell_measurement_theta_max 27.4758
_cell_measurement_theta_min 2.7790
_cell_volume 2227.5(15)
_computing_cell_refinement 'SAINT (Bruker, 2008)'
_computing_data_collection 'APEX2 (Bruker, 2008)'
_computing_data_reduction 'SAINT (Bruker, 2008)'
_computing_molecular_graphics 'Bruker SHELXTL'
_computing_publication_material 'Bruker SHELXTL'
_computing_structure_refinement 'SHELXL-97 (Sheldrick, 1997)'
_computing_structure_solution 'SHELXS-97 (Sheldrick, 1990)'
_diffrn_ambient_temperature 293(2)
_diffrn_measured_fraction_theta_full 0.987
_diffrn_measured_fraction_theta_max 0.987
_diffrn_measurement_device_type 'CCD area detector'
_diffrn_measurement_method 'phi and omega scans'
_diffrn_radiation_monochromator graphite
_diffrn_radiation_source 'fine-focus sealed tube'
_diffrn_radiation_type MoK\a
_diffrn_radiation_wavelength 0.71073
_diffrn_reflns_av_R_equivalents 0.0341
_diffrn_reflns_av_sigmaI/netI 0.0574
_diffrn_reflns_limit_h_max 26
_diffrn_reflns_limit_h_min -26
_diffrn_reflns_limit_k_max 9
_diffrn_reflns_limit_k_min -10
_diffrn_reflns_limit_l_max 19
_diffrn_reflns_limit_l_min -18
_diffrn_reflns_number 8452
_diffrn_reflns_theta_full 27.66
_diffrn_reflns_theta_max 27.66
_diffrn_reflns_theta_min 2.78
_exptl_absorpt_coefficient_mu 2.305
_exptl_absorpt_correction_T_max 1.0000
_exptl_absorpt_correction_T_min 0.7748
_exptl_absorpt_correction_type multi-scan
_exptl_absorpt_process_details '(SADABS; Bruker 2008)'
_exptl_crystal_colour Colorless
_exptl_crystal_density_diffrn 1.811
_exptl_crystal_density_method 'not measured'
_exptl_crystal_description Prism
_exptl_crystal_F_000 1232
_exptl_crystal_size_max 0.20
_exptl_crystal_size_mid 0.20
_exptl_crystal_size_min 0.20
_refine_diff_density_max 0.582
_refine_diff_density_min -0.647
_refine_diff_density_rms 0.076
_refine_ls_abs_structure_details 'Flack H D (1983), Acta Cryst. A39, 876-881'
_refine_ls_abs_structure_Flack 0.033(14)
_refine_ls_extinction_method none
_refine_ls_goodness_of_fit_ref 1.002
_refine_ls_hydrogen_treatment mixed
_refine_ls_matrix_type full
_refine_ls_number_parameters 326
_refine_ls_number_reflns 4368
_refine_ls_number_restraints 5
_refine_ls_restrained_S_all 1.002
_refine_ls_R_factor_all 0.0425
_refine_ls_R_factor_gt 0.0366
_refine_ls_shift/su_max 0.001
_refine_ls_shift/su_mean 0.000
_refine_ls_structure_factor_coef Fsqd
_refine_ls_weighting_details 'calc w=1/[\s^2^(Fo^2^)+(0.0285P)^2^+0.1710P] where P=(Fo^2^+2Fc^2^)/3'
_refine_ls_weighting_scheme calc
_refine_ls_wR_factor_gt 0.0690
_refine_ls_wR_factor_ref 0.0730
_reflns_number_gt 3924
_reflns_number_total 4368
_reflns_threshold_expression >2sigma(I)
_cod_data_source_file ic1009303_si_002.cif
_cod_data_source_block Zn2(OH)(SIP)(DPP)
_cod_depositor_comments
;
The following automatic conversions were performed:

'_symmetry_cell_setting' value 'Monoclinic' changed to 'monoclinic'
according to the built-in table from CIF Core dictionary named
'cif_core.dic' version 2.4.1 from
2010-06-29.

'_exptl_absorpt_correction_type' value 'Multi-scan'
changed to 'multi-scan' according to the built-in table from CIF Core
dictionary named 'cif_core.dic' version 2.4.1 from 2010-06-29.

Automatic conversion script
Id: cif_fix_values 1646 2011-03-28 12:23:43Z adriana 
;
_cod_original_cell_volume 2227.3(15)
_cod_database_code 4316508

loop_
_symmetry_equiv_pos_as_xyz
'x, y, z'
'x, -y, z+1/2'
'x+1/2, y+1/2, z'
'x+1/2, -y+1/2, z+1/2'

loop_
_atom_site_label
_atom_site_type_symbol
_atom_site_fract_x
_atom_site_fract_y
_atom_site_fract_z
_atom_site_U_iso_or_equiv
_atom_site_adp_type
_atom_site_occupancy
_atom_site_symmetry_multiplicity
_atom_site_calc_flag
_atom_site_refinement_flags
_atom_site_disorder_assembly
_atom_site_disorder_group
Zn1 Zn 0.21877(2) 0.53807(6) 0.44475(3) 0.02246(12) Uani 1 1 d . . .
Zn2 Zn 0.33064(2) 0.44848(7) 0.37596(3) 0.02740(13) Uani 1 1 d . . .
S1 S 0.37969(6) 0.12911(14) 0.90606(8) 0.0277(2) Uani 1 1 d . . .
O1 O 0.28745(15) 0.3910(4) 0.5496(2) 0.0300(7) Uani 1 1 d . . .
O2 O 0.37873(16) 0.3677(4) 0.5116(2) 0.0309(7) Uani 1 1 d . . .
O3 O 0.62567(15) 0.0718(4) 0.9013(2) 0.0319(7) Uani 1 1 d . . .
O4 O 0.62042(17) 0.2103(5) 0.7722(3) 0.0444(9) Uani 1 1 d . . .
O5 O 0.39088(18) 0.3003(4) 0.9488(2) 0.0338(7) Uani 1 1 d . . .
O6 O 0.4222(2) -0.0008(5) 0.9736(3) 0.0483(10) Uani 1 1 d . . .
O7 O 0.30257(17) 0.0892(4) 0.8534(2) 0.0342(7) Uani 1 1 d . . .
O8 O 0.24461(16) 0.5853(4) 0.3431(2) 0.0289(7) Uani 1 1 d D . .
H8A H 0.258(3) 0.690(3) 0.336(4) 0.043 Uiso 1 1 d D . .
O9 O 0.26039(18) 0.2439(5) 0.3150(3) 0.0410(8) Uani 1 1 d D . .
H9B H 0.283(3) 0.146(5) 0.341(4) 0.061 Uiso 1 1 d D . .
H9C H 0.2152(14) 0.264(7) 0.304(4) 0.061 Uiso 1 1 d D . .
N1 N 0.1962(2) 0.7430(4) 0.5080(3) 0.0271(8) Uani 1 1 d . . .
N2 N -0.10505(19) 1.1132(5) 0.8138(2) 0.0257(8) Uani 1 1 d . . .
C1 C 0.3955(2) 0.2600(5) 0.6633(3) 0.0230(8) Uani 1 1 d . . .
C2 C 0.4687(2) 0.2310(5) 0.6927(3) 0.0231(8) Uani 1 1 d . . .
H2B H 0.4878 0.2561 0.6502 0.028 Uiso 1 1 calc R . .
C3 C 0.5125(2) 0.1657(5) 0.7843(3) 0.0221(8) Uani 1 1 d . . .
C4 C 0.4830(2) 0.1223(5) 0.8451(3) 0.0232(8) Uani 1 1 d . . .
H4A H 0.5121 0.0734 0.9059 0.028 Uiso 1 1 calc R . .
C5 C 0.4105(2) 0.1507(5) 0.8166(3) 0.0227(8) Uani 1 1 d . . .
C6 C 0.3666(2) 0.2209(5) 0.7265(3) 0.0212(8) Uani 1 1 d . . .
H6B H 0.3182 0.2421 0.7080 0.025 Uiso 1 1 calc R . .
C7 C 0.3509(2) 0.3459(5) 0.5674(3) 0.0229(8) Uani 1 1 d . . .
C8 C 0.5925(2) 0.1482(6) 0.8205(3) 0.0252(9) Uani 1 1 d . . .
C9 C 0.1539(3) 0.7134(6) 0.5513(4) 0.0340(11) Uani 1 1 d . . .
H9A H 0.1428 0.6006 0.5583 0.041 Uiso 1 1 calc R . .
C10 C 0.1264(3) 0.8413(6) 0.5855(3) 0.0346(11) Uani 1 1 d . . .
H10A H 0.0963 0.8142 0.6129 0.042 Uiso 1 1 calc R . .
C11 C 0.1434(2) 1.0105(6) 0.5792(3) 0.0260(9) Uani 1 1 d . . .
C12 C 0.1879(2) 1.0400(5) 0.5350(3) 0.0307(10) Uani 1 1 d . . .
H12A H 0.2003 1.1517 0.5279 0.037 Uiso 1 1 calc R . .
C13 C 0.2133(2) 0.9063(5) 0.5019(3) 0.0306(10) Uani 1 1 d . . .
H13A H 0.2435 0.9299 0.4741 0.037 Uiso 1 1 calc R . .
C14 C 0.1144(3) 1.1559(6) 0.6151(4) 0.0329(10) Uani 1 1 d . . .
H14A H 0.0906 1.2362 0.5616 0.039 Uiso 1 1 calc R . .
H14B H 0.1548 1.2151 0.6667 0.039 Uiso 1 1 calc R . .
C15 C 0.0616(2) 1.1071(6) 0.6541(3) 0.0317(10) Uani 1 1 d . . .
H15A H 0.0195 1.0540 0.6019 0.038 Uiso 1 1 calc R . .
H15B H 0.0842 1.0234 0.7061 0.038 Uiso 1 1 calc R . .
C16 C 0.0376(2) 1.2600(6) 0.6936(3) 0.0312(10) Uani 1 1 d . . .
H16A H 0.0798 1.3155 0.7443 0.037 Uiso 1 1 calc R . .
H16B H 0.0136 1.3420 0.6410 0.037 Uiso 1 1 calc R . .
C17 C -0.1296(3) 1.1969(6) 0.7293(3) 0.0321(10) Uani 1 1 d . . .
H17A H -0.1785 1.2224 0.6957 0.039 Uiso 1 1 calc R . .
C18 C -0.0851(3) 1.2480(6) 0.6890(3) 0.0337(11) Uani 1 1 d . . .
H18A H -0.1046 1.3076 0.6300 0.040 Uiso 1 1 calc R . .
C19 C -0.0127(3) 1.2115(6) 0.7353(3) 0.0288(10) Uani 1 1 d . . .
C20 C 0.0122(2) 1.1232(6) 0.8226(3) 0.0340(11) Uani 1 1 d . . .
H20A H 0.0606 1.0941 0.8568 0.041 Uiso 1 1 calc R . .
C21 C -0.0345(2) 1.0776(6) 0.8593(3) 0.0323(10) Uani 1 1 d . . .
H21A H -0.0161 1.0193 0.9187 0.039 Uiso 1 1 calc R . .

loop_
_atom_site_aniso_label
_atom_site_aniso_U_11
_atom_site_aniso_U_22
_atom_site_aniso_U_33
_atom_site_aniso_U_23
_atom_site_aniso_U_13
_atom_site_aniso_U_12
Zn1 0.0166(2) 0.0259(2) 0.0238(2) -0.0015(2) 0.00827(19) 0.0012(2)
Zn2 0.0238(3) 0.0375(3) 0.0253(3) 0.0061(2) 0.0150(2) 0.0073(2)
S1 0.0305(6) 0.0289(6) 0.0297(5) 0.0039(5) 0.0189(5) 0.0026(5)
O1 0.0194(16) 0.0375(18) 0.0323(16) 0.0085(14) 0.0112(13) 0.0067(12)
O2 0.0286(17) 0.0377(18) 0.0291(16) 0.0094(14) 0.0156(14) 0.0067(13)
O3 0.0181(15) 0.049(2) 0.0245(15) 0.0091(14) 0.0064(13) 0.0087(13)
O4 0.0205(17) 0.061(2) 0.055(2) 0.0290(19) 0.0202(16) 0.0075(15)
O5 0.0413(19) 0.0292(17) 0.0331(17) -0.0069(14) 0.0188(15) -0.0031(14)
O6 0.058(2) 0.051(2) 0.046(2) 0.0279(18) 0.0328(19) 0.0209(18)
O7 0.0303(17) 0.0319(18) 0.051(2) -0.0043(15) 0.0277(16) -0.0062(13)
O8 0.0258(16) 0.0281(17) 0.0359(17) 0.0054(14) 0.0169(14) 0.0031(13)
O9 0.0250(18) 0.035(2) 0.062(2) 0.0010(17) 0.0187(18) 0.0049(14)
N1 0.028(2) 0.0247(19) 0.0304(19) -0.0028(15) 0.0146(16) 0.0009(15)
N2 0.0271(19) 0.029(2) 0.0230(17) -0.0016(15) 0.0134(15) -0.0039(15)
C1 0.023(2) 0.019(2) 0.026(2) 0.0034(16) 0.0097(17) 0.0037(15)
C2 0.021(2) 0.024(2) 0.028(2) 0.0010(17) 0.0138(16) -0.0014(15)
C3 0.020(2) 0.021(2) 0.024(2) -0.0009(16) 0.0092(17) 0.0007(15)
C4 0.021(2) 0.027(2) 0.0197(19) 0.0025(16) 0.0072(16) 0.0036(16)
C5 0.021(2) 0.022(2) 0.026(2) -0.0017(17) 0.0117(17) -0.0019(16)
C6 0.017(2) 0.023(2) 0.024(2) 0.0002(16) 0.0097(16) 0.0001(15)
C7 0.020(2) 0.019(2) 0.025(2) 0.0006(17) 0.0062(17) -0.0003(16)
C8 0.020(2) 0.029(2) 0.025(2) -0.0023(18) 0.0089(18) 0.0019(17)
C9 0.045(3) 0.027(2) 0.043(3) 0.001(2) 0.030(3) -0.002(2)
C10 0.042(3) 0.035(3) 0.037(3) -0.006(2) 0.027(2) -0.003(2)
C11 0.024(2) 0.032(2) 0.024(2) -0.0002(18) 0.0130(17) -0.0013(17)
C12 0.033(3) 0.024(2) 0.045(3) -0.0079(19) 0.026(2) -0.0060(18)
C13 0.031(2) 0.028(2) 0.042(3) -0.002(2) 0.026(2) -0.0004(18)
C14 0.040(3) 0.029(2) 0.041(3) -0.002(2) 0.028(2) -0.001(2)
C15 0.033(3) 0.030(3) 0.039(3) -0.004(2) 0.023(2) -0.0017(19)
C16 0.031(3) 0.032(3) 0.040(3) -0.001(2) 0.024(2) -0.0027(19)
C17 0.026(2) 0.041(3) 0.029(2) 0.005(2) 0.013(2) 0.005(2)
C18 0.035(3) 0.041(3) 0.027(2) 0.005(2) 0.016(2) 0.003(2)
C19 0.039(3) 0.024(2) 0.033(2) -0.0055(18) 0.025(2) -0.0041(19)
C20 0.020(2) 0.048(3) 0.034(2) 0.007(2) 0.0128(19) 0.005(2)
C21 0.025(2) 0.046(3) 0.027(2) 0.008(2) 0.013(2) 0.004(2)

loop_
_atom_type_symbol
_atom_type_description
_atom_type_scat_dispersion_real
_atom_type_scat_dispersion_imag
_atom_type_scat_source
C C 0.0033 0.0016 'International Tables Vol C Tables 4.2.6.8 and 6.1.1.4'
H H 0.0000 0.0000 'International Tables Vol C Tables 4.2.6.8 and 6.1.1.4'
N N 0.0061 0.0033 'International Tables Vol C Tables 4.2.6.8 and 6.1.1.4'
O O 0.0106 0.0060 'International Tables Vol C Tables 4.2.6.8 and 6.1.1.4'
S S 0.1246 0.1234 'International Tables Vol C Tables 4.2.6.8 and 6.1.1.4'
Zn Zn 0.2839 1.4301 'International Tables Vol C Tables 4.2.6.8 and 6.1.1.4'

loop_
_geom_angle_atom_site_label_1
_geom_angle_atom_site_label_2
_geom_angle_atom_site_label_3
_geom_angle
_geom_angle_site_symmetry_1
_geom_angle_site_symmetry_3
_geom_angle_publ_flag
O8 Zn1 O3 114.84(13) . 4_454 ?
O8 Zn1 O1 114.19(13) . . ?
O3 Zn1 O1 105.22(13) 4_454 . ?
O8 Zn1 N1 116.95(13) . . ?
O3 Zn1 N1 95.49(14) 4_454 . ?
O1 Zn1 N1 108.10(14) . . ?
O8 Zn1 Zn2 38.00(9) . . ?
O3 Zn1 Zn2 125.78(9) 4_454 . ?
O1 Zn1 Zn2 76.29(9) . . ?
N1 Zn1 Zn2 136.59(10) . . ?
O8 Zn2 O2 114.45(12) . . ?
O8 Zn2 N2 137.66(13) . 4_564 ?
O2 Zn2 N2 107.31(13) . 4_564 ?
O8 Zn2 O9 85.89(13) . . ?
O2 Zn2 O9 98.20(14) . . ?
N2 Zn2 O9 95.10(14) 4_564 . ?
O8 Zn2 O5 83.83(12) . 2_564 ?
O2 Zn2 O5 81.96(12) . 2_564 ?
N2 Zn2 O5 95.59(13) 4_564 2_564 ?
O9 Zn2 O5 168.74(12) . 2_564 ?
O8 Zn2 Zn1 37.11(9) . . ?
O2 Zn2 Zn1 78.77(9) . . ?
N2 Zn2 Zn1 173.13(10) 4_564 . ?
O9 Zn2 Zn1 80.66(10) . . ?
O5 Zn2 Zn1 88.36(8) 2_564 . ?
O6 S1 O5 113.9(2) . . ?
O6 S1 O7 114.1(2) . . ?
O5 S1 O7 110.52(19) . . ?
O6 S1 C5 107.6(2) . . ?
O5 S1 C5 102.79(19) . . ?
O7 S1 C5 106.95(18) . . ?
C7 O1 Zn1 129.3(3) . . ?
C7 O2 Zn2 127.0(3) . . ?
C8 O3 Zn1 124.0(3) . 4 ?
S1 O5 Zn2 128.16(19) . 2_565 ?
Zn1 O8 Zn2 104.89(14) . . ?
Zn1 O8 H8A 120(3) . . ?
Zn2 O8 H8A 104(3) . . ?
Zn2 O9 H9B 110(4) . . ?
Zn2 O9 H9C 115(4) . . ?
H9B O9 H9C 123(5) . . ?
C13 N1 C9 117.0(4) . . ?
C13 N1 Zn1 126.0(3) . . ?
C9 N1 Zn1 116.7(3) . . ?
C17 N2 C21 116.8(4) . . ?
C17 N2 Zn2 122.3(3) . 4_465 ?
C21 N2 Zn2 120.8(3) . 4_465 ?
C6 C1 C2 120.0(4) . . ?
C6 C1 C7 120.7(4) . . ?
C2 C1 C7 119.1(3) . . ?
C3 C2 C1 120.3(3) . . ?
C3 C2 H2B 119.8 . . ?
C1 C2 H2B 119.8 . . ?
C2 C3 C4 119.3(4) . . ?
C2 C3 C8 121.0(3) . . ?
C4 C3 C8 119.6(4) . . ?
C3 C4 C5 120.8(4) . . ?
C3 C4 H4A 119.6 . . ?
C5 C4 H4A 119.6 . . ?
C6 C5 C4 120.4(3) . . ?
C6 C5 S1 120.4(3) . . ?
C4 C5 S1 118.3(3) . . ?
C5 C6 C1 119.1(4) . . ?
C5 C6 H6B 120.5 . . ?
C1 C6 H6B 120.5 . . ?
O2 C7 O1 125.6(4) . . ?
O2 C7 C1 117.5(4) . . ?
O1 C7 C1 116.9(3) . . ?
O4 C8 O3 125.5(4) . . ?
O4 C8 C3 119.5(4) . . ?
O3 C8 C3 115.0(3) . . ?
N1 C9 C10 123.3(4) . . ?
N1 C9 H9A 118.3 . . ?
C10 C9 H9A 118.3 . . ?
C9 C10 C11 120.2(4) . . ?
C9 C10 H10A 119.9 . . ?
C11 C10 H10A 119.9 . . ?
C10 C11 C12 116.1(4) . . ?
C10 C11 C14 122.4(4) . . ?
C12 C11 C14 121.5(4) . . ?
C13 C12 C11 120.7(4) . . ?
C13 C12 H12A 119.6 . . ?
C11 C12 H12A 119.6 . . ?
N1 C13 C12 122.6(4) . . ?
N1 C13 H13A 118.7 . . ?
C12 C13 H13A 118.7 . . ?
C11 C14 C15 116.2(4) . . ?
C11 C14 H14A 108.2 . . ?
C15 C14 H14A 108.2 . . ?
C11 C14 H14B 108.2 . . ?
C15 C14 H14B 108.2 . . ?
H14A C14 H14B 107.4 . . ?
C16 C15 C14 113.0(4) . . ?
C16 C15 H15A 109.0 . . ?
C14 C15 H15A 109.0 . . ?
C16 C15 H15B 109.0 . . ?
C14 C15 H15B 109.0 . . ?
H15A C15 H15B 107.8 . . ?
C19 C16 C15 113.1(4) . . ?
C19 C16 H16A 109.0 . . ?
C15 C16 H16A 109.0 . . ?
C19 C16 H16B 109.0 . . ?
C15 C16 H16B 109.0 . . ?
H16A C16 H16B 107.8 . . ?
N2 C17 C18 122.6(4) . . ?
N2 C17 H17A 118.7 . . ?
C18 C17 H17A 118.7 . . ?
C19 C18 C17 120.9(4) . . ?
C19 C18 H18A 119.6 . . ?
C17 C18 H18A 119.6 . . ?
C18 C19 C20 116.1(4) . . ?
C18 C19 C16 123.0(4) . . ?
C20 C19 C16 120.9(4) . . ?
C19 C20 C21 120.4(4) . . ?
C19 C20 H20A 119.8 . . ?
C21 C20 H20A 119.8 . . ?
N2 C21 C20 123.3(4) . . ?
N2 C21 H21A 118.4 . . ?
C20 C21 H21A 118.4 . . ?

loop_
_geom_bond_atom_site_label_1
_geom_bond_atom_site_label_2
_geom_bond_distance
_geom_bond_site_symmetry_2
_geom_bond_publ_flag
Zn1 O8 1.909(3) . ?
Zn1 O3 1.943(3) 4_454 ?
Zn1 O1 1.962(3) . ?
Zn1 N1 2.037(3) . ?
Zn1 Zn2 3.0584(11) . ?
Zn2 O8 1.948(3) . ?
Zn2 O2 1.955(3) . ?
Zn2 N2 2.034(3) 4_564 ?
Zn2 O9 2.079(4) . ?
Zn2 O5 2.322(3) 2_564 ?
S1 O6 1.431(3) . ?
S1 O5 1.460(3) . ?
S1 O7 1.466(3) . ?
S1 C5 1.774(4) . ?
O1 C7 1.274(5) . ?
O2 C7 1.251(5) . ?
O3 C8 1.259(5) . ?
O3 Zn1 1.943(3) 4 ?
O4 C8 1.236(5) . ?
O5 Zn2 2.322(3) 2_565 ?
O8 H8A 0.89(4) . ?
O9 H9B 0.89(5) . ?
O9 H9C 0.89(2) . ?
N1 C13 1.339(5) . ?
N1 C9 1.349(5) . ?
N2 C17 1.328(5) . ?
N2 C21 1.338(5) . ?
N2 Zn2 2.034(3) 4_465 ?
C1 C6 1.395(5) . ?
C1 C2 1.400(6) . ?
C1 C7 1.492(6) . ?
C2 C3 1.375(5) . ?
C2 H2B 0.9300 . ?
C3 C4 1.378(5) . ?
C3 C8 1.505(6) . ?
C4 C5 1.390(5) . ?
C4 H4A 0.9300 . ?
C5 C6 1.375(5) . ?
C6 H6B 0.9300 . ?
C9 C10 1.371(6) . ?
C9 H9A 0.9300 . ?
C10 C11 1.383(6) . ?
C10 H10A 0.9300 . ?
C11 C12 1.401(6) . ?
C11 C14 1.506(6) . ?
C12 C13 1.371(5) . ?
C12 H12A 0.9300 . ?
C13 H13A 0.9300 . ?
C14 C15 1.528(6) . ?
C14 H14A 0.9700 . ?
C14 H14B 0.9700 . ?
C15 C16 1.524(6) . ?
C15 H15A 0.9700 . ?
C15 H15B 0.9700 . ?
C16 C19 1.511(5) . ?
C16 H16A 0.9700 . ?
C16 H16B 0.9700 . ?
C17 C18 1.393(6) . ?
C17 H17A 0.9300 . ?
C18 C19 1.373(6) . ?
C18 H18A 0.9300 . ?
C19 C20 1.379(6) . ?
C20 C21 1.381(6) . ?
C20 H20A 0.9300 . ?
C21 H21A 0.9300 . ?

loop_
_geom_hbond_atom_site_label_D
_geom_hbond_atom_site_label_H
_geom_hbond_atom_site_label_A
_geom_hbond_distance_DH
_geom_hbond_distance_HA
_geom_hbond_distance_DA
_geom_hbond_angle_DHA
_geom_hbond_site_symmetry_A
O8 H8A O7 0.89(4) 1.92(2) 2.789(4) 167(5) 2_564
O9 H9B O7 0.89(5) 1.87(3) 2.723(5) 159(6) 2_554
O9 H9C O4 0.89(2) 1.82(2) 2.712(5) 175(5) 4_454

loop_
_geom_torsion_atom_site_label_1
_geom_torsion_atom_site_label_2
_geom_torsion_atom_site_label_3
_geom_torsion_atom_site_label_4
_geom_torsion
_geom_torsion_site_symmetry_1
_geom_torsion_site_symmetry_2
_geom_torsion_site_symmetry_3
_geom_torsion_site_symmetry_4
_geom_torsion_publ_flag
O3 Zn1 Zn2 O8 85.3(2) 4_454 . . . ?
O1 Zn1 Zn2 O8 -175.62(18) . . . . ?
N1 Zn1 Zn2 O8 -73.6(2) . . . . ?
O8 Zn1 Zn2 O2 164.06(18) . . . . ?
O3 Zn1 Zn2 O2 -110.61(15) 4_454 . . . ?
O1 Zn1 Zn2 O2 -11.56(13) . . . . ?
N1 Zn1 Zn2 O2 90.42(18) . . . . ?
O8 Zn1 Zn2 O9 -95.58(19) . . . . ?
O3 Zn1 Zn2 O9 -10.25(16) 4_454 . . . ?
O1 Zn1 Zn2 O9 88.80(14) . . . . ?
N1 Zn1 Zn2 O9 -169.22(18) . . . . ?
O8 Zn1 Zn2 O5 81.93(17) . . . 2_564 ?
O3 Zn1 Zn2 O5 167.26(14) 4_454 . . 2_564 ?
O1 Zn1 Zn2 O5 -93.69(12) . . . 2_564 ?
N1 Zn1 Zn2 O5 8.29(17) . . . 2_564 ?
O8 Zn1 O1 C7 12.3(4) . . . . ?
O3 Zn1 O1 C7 139.1(3) 4_454 . . . ?
N1 Zn1 O1 C7 -119.7(4) . . . . ?
Zn2 Zn1 O1 C7 15.3(3) . . . . ?
O8 Zn2 O2 C7 24.4(4) . . . . ?
N2 Zn2 O2 C7 -162.8(3) 4_564 . . . ?
O9 Zn2 O2 C7 -64.8(4) . . . . ?
O5 Zn2 O2 C7 103.8(3) 2_564 . . . ?
Zn1 Zn2 O2 C7 13.9(3) . . . . ?
O6 S1 O5 Zn2 -175.3(2) . . . 2_565 ?
O7 S1 O5 Zn2 -45.3(3) . . . 2_565 ?
C5 S1 O5 Zn2 68.5(3) . . . 2_565 ?
O3 Zn1 O8 Zn2 -117.00(16) 4_454 . . . ?
O1 Zn1 O8 Zn2 4.67(19) . . . . ?
N1 Zn1 O8 Zn2 132.29(15) . . . . ?
O2 Zn2 O8 Zn1 -17.21(19) . . . . ?
N2 Zn2 O8 Zn1 173.00(16) 4_564 . . . ?
O9 Zn2 O8 Zn1 79.93(16) . . . . ?
O5 Zn2 O8 Zn1 -95.47(14) 2_564 . . . ?
O8 Zn1 N1 C13 -16.4(4) . . . . ?
O3 Zn1 N1 C13 -137.8(4) 4_454 . . . ?
O1 Zn1 N1 C13 114.2(4) . . . . ?
Zn2 Zn1 N1 C13 25.2(5) . . . . ?
O8 Zn1 N1 C9 156.4(3) . . . . ?
O3 Zn1 N1 C9 34.9(4) 4_454 . . . ?
O1 Zn1 N1 C9 -73.1(4) . . . . ?
Zn2 Zn1 N1 C9 -162.1(3) . . . . ?
C6 C1 C2 C3 -0.7(6) . . . . ?
C7 C1 C2 C3 174.4(4) . . . . ?
C1 C2 C3 C4 2.7(6) . . . . ?
C1 C2 C3 C8 -174.6(4) . . . . ?
C2 C3 C4 C5 -2.8(6) . . . . ?
C8 C3 C4 C5 174.5(4) . . . . ?
C3 C4 C5 C6 0.8(6) . . . . ?
C3 C4 C5 S1 -168.6(3) . . . . ?
O6 S1 C5 C6 158.3(3) . . . . ?
O5 S1 C5 C6 -81.1(4) . . . . ?
O7 S1 C5 C6 35.3(4) . . . . ?
O6 S1 C5 C4 -32.3(4) . . . . ?
O5 S1 C5 C4 88.3(4) . . . . ?
O7 S1 C5 C4 -155.3(3) . . . . ?
C4 C5 C6 C1 1.3(6) . . . . ?
S1 C5 C6 C1 170.5(3) . . . . ?
C2 C1 C6 C5 -1.3(6) . . . . ?
C7 C1 C6 C5 -176.3(4) . . . . ?
Zn2 O2 C7 O1 -8.5(6) . . . . ?
Zn2 O2 C7 C1 171.6(3) . . . . ?
Zn1 O1 C7 O2 -11.2(6) . . . . ?
Zn1 O1 C7 C1 168.7(3) . . . . ?
C6 C1 C7 O2 -175.6(4) . . . . ?
C2 C1 C7 O2 9.3(6) . . . . ?
C6 C1 C7 O1 4.4(6) . . . . ?
C2 C1 C7 O1 -170.6(4) . . . . ?
Zn1 O3 C8 O4 -23.4(6) 4 . . . ?
Zn1 O3 C8 C3 158.1(3) 4 . . . ?
C2 C3 C8 O4 8.0(6) . . . . ?
C4 C3 C8 O4 -169.3(4) . . . . ?
C2 C3 C8 O3 -173.5(4) . . . . ?
C4 C3 C8 O3 9.2(6) . . . . ?
C13 N1 C9 C10 2.2(7) . . . . ?
Zn1 N1 C9 C10 -171.2(4) . . . . ?
N1 C9 C10 C11 -2.0(8) . . . . ?
C9 C10 C11 C12 1.3(7) . . . . ?
C9 C10 C11 C14 179.6(5) . . . . ?
C10 C11 C12 C13 -1.0(7) . . . . ?
C14 C11 C12 C13 -179.4(4) . . . . ?
C9 N1 C13 C12 -1.9(7) . . . . ?
Zn1 N1 C13 C12 170.8(3) . . . . ?
C11 C12 C13 N1 1.4(7) . . . . ?
C10 C11 C14 C15 -3.2(7) . . . . ?
C12 C11 C14 C15 175.1(4) . . . . ?
C11 C14 C15 C16 177.2(4) . . . . ?
C14 C15 C16 C19 -178.1(4) . . . . ?
C21 N2 C17 C18 -0.6(7) . . . . ?
Zn2 N2 C17 C18 176.3(4) 4_465 . . . ?
N2 C17 C18 C19 0.8(7) . . . . ?
C17 C18 C19 C20 -0.2(7) . . . . ?
C17 C18 C19 C16 178.4(4) . . . . ?
C15 C16 C19 C18 -107.2(5) . . . . ?
C15 C16 C19 C20 71.3(6) . . . . ?
C18 C19 C20 C21 -0.6(7) . . . . ?
C16 C19 C20 C21 -179.1(4) . . . . ?
C17 N2 C21 C20 -0.2(7) . . . . ?
Zn2 N2 C21 C20 -177.1(4) 4_465 . . . ?
C19 C20 C21 N2 0.8(7) . . . . ?
